data_4303489
loop_
_publ_author_name
'Gudrun Goretzki'
'E. Stephen Davies'
'Stephen P. Argent'
'John E. Warren'
'Alexander J. Blake'
'Neil R. Champness'

_publ_section_title
;
Building Multistate Redox-Active Architectures Using Metal-Complex
Functionalized Perylene Bis-imides
;
_journal_name_full 'Inorganic Chemistry'
_journal_page_first 10264
_journal_page_last 10274
_journal_paper_doi 10.1021/ic901379d
_journal_volume 48
_journal_year 2009
_chemical_formula_moiety 'C52 H42 Fe2 N2 O4'
_chemical_formula_sum 'C52 H42 Fe2 N2 O4'
_chemical_formula_weight 870.57
_chemical_name_systematic
; 
 ? 
;
_space_group_IT_number 5
_symmetry_cell_setting monoclinic
_symmetry_space_group_name_Hall 'C 2y'
_symmetry_space_group_name_H-M 'C 1 2 1'
_atom_sites_solution_hydrogens geom
_atom_sites_solution_primary direct
_atom_sites_solution_secondary difmap
_audit_creation_method 'enCIFer editing of SHELXL97 CIF output'
_cell_angle_alpha 90.00
_cell_angle_beta 117.241(2)
_cell_angle_gamma 90.00
_cell_formula_units_Z 8
_cell_length_a 30.9591(9)
_cell_length_b 15.4042(3)
_cell_length_c 21.1507(6)
_cell_measurement_reflns_used 10445
_cell_measurement_temperature 120(2)
_cell_measurement_theta_max 27.5
_cell_measurement_theta_min 2.9
_cell_volume 8968.0(4)
_computing_cell_refinement 'COLLECT; DENZO (Otwinowski & Minor, 1997)'
_computing_data_collection 'COLLECT (Hooft, 1998)'
_computing_data_reduction 'DENZO; COLLECT'
_computing_structure_refinement 'SHELXL97 (Sheldrick, 2008)'
_computing_structure_solution 'SHELXS97 (Sheldrick, 2008)'
_diffrn_ambient_temperature 120(2)
_diffrn_detector_area_resol_mean 9.091
_diffrn_measured_fraction_theta_full 0.993
_diffrn_measured_fraction_theta_max 0.987
_diffrn_measurement_device_type 'Bruker-Nonius 95mm CCD camera on \k-goniostat'
_diffrn_measurement_method '\f & \w scans'
_diffrn_radiation_monochromator '10cm confocal mirrors'
_diffrn_radiation_source 'Bruker-Nonius FR591 rotating anode'
_diffrn_radiation_type MoK\a
_diffrn_radiation_wavelength 0.71073
_diffrn_reflns_av_R_equivalents 0.046
_diffrn_reflns_av_sigmaI/netI 0.091
_diffrn_reflns_limit_h_max 35
_diffrn_reflns_limit_h_min -40
_diffrn_reflns_limit_k_max 19
_diffrn_reflns_limit_k_min -19
_diffrn_reflns_limit_l_max 27
_diffrn_reflns_limit_l_min -27
_diffrn_reflns_number 50313
_diffrn_reflns_theta_full 27.50
_diffrn_reflns_theta_max 27.57
_diffrn_reflns_theta_min 2.98
_exptl_absorpt_coefficient_mu 0.693
_exptl_absorpt_correction_T_max 1.000
_exptl_absorpt_correction_T_min 0.751
_exptl_absorpt_correction_type multi-scan
_exptl_absorpt_process_details 'SADABS V2.10 (Sheldrick, G.M., 2003)'
_exptl_crystal_colour 'Opaque Dark Red'
_exptl_crystal_density_diffrn 1.290
_exptl_crystal_density_method 'not measured'
_exptl_crystal_description Plate
_exptl_crystal_F_000 3616
_exptl_crystal_size_max 0.28
_exptl_crystal_size_mid 0.26
_exptl_crystal_size_min 0.03
_refine_diff_density_max 1.86
_refine_diff_density_min -1.70
_refine_diff_density_rms 0.18
_refine_ls_abs_structure_details 'Flack H D (1983), Acta Cryst. A39, 876-881'
_refine_ls_abs_structure_Flack 0.16(2)
_refine_ls_extinction_coef 0.0070(5)
_refine_ls_extinction_expression Fc^*^=kFc[1+0.001xFc^2^\l^3^/sin(2\q)]^-1/4^
_refine_ls_extinction_method SHELXL
_refine_ls_goodness_of_fit_ref 1.03
_refine_ls_hydrogen_treatment constr
_refine_ls_matrix_type full
_refine_ls_number_parameters 1011
_refine_ls_number_reflns 19403
_refine_ls_number_restraints 1449
_refine_ls_restrained_S_all 1.01
_refine_ls_R_factor_all 0.108
_refine_ls_R_factor_gt 0.0966
_refine_ls_shift/su_max 0.001
_refine_ls_shift/su_mean 0.000
_refine_ls_structure_factor_coef Fsqd
_refine_ls_weighting_details 'calc w=1/[\s^2^(Fo^2^)+(0.173P)^2^+29.58P] where P=(Fo^2^+2Fc^2^)/3'
_refine_ls_weighting_scheme calc
_refine_ls_wR_factor_gt 0.259
_refine_ls_wR_factor_ref 0.269
_reflns_number_gt 16352
_reflns_number_total 19403
_reflns_threshold_expression I>2sigma(I)
_cod_data_source_file ic901379d_si_002_1.cif
_cod_data_source_block pyfery
_cod_original_sg_symbol_H-M 'C 2'
_cod_database_code 4303489

loop_
_symmetry_equiv_pos_as_xyz
'x, y, z'
'-x, y, -z'
'x+1/2, y+1/2, z'
'-x+1/2, y+1/2, -z'

loop_
_atom_site_label
_atom_site_type_symbol
_atom_site_fract_x
_atom_site_fract_y
_atom_site_fract_z
_atom_site_U_iso_or_equiv
_atom_site_adp_type
_atom_site_occupancy
_atom_site_symmetry_multiplicity
_atom_site_calc_flag
_atom_site_refinement_flags
_atom_site_disorder_assembly
_atom_site_disorder_group
Fe1 Fe 0.14594(4) 1.24206(7) 0.14104(5) 0.0253(2) Uani 1 1 d U . .
Fe2 Fe 0.14448(4) 0.58772(6) 0.21729(5) 0.0241(2) Uani 1 1 d U . .
Fe3 Fe 0.04269(4) 0.57147(8) 0.40784(6) 0.0355(3) Uani 1 1 d U . .
Fe4 Fe 0.03844(4) 0.24244(8) 0.80938(6) 0.0335(3) Uani 1 1 d U . .
C1A C 0.2196(2) 1.0830(5) 0.1784(3) 0.0235(12) Uani 1 1 d U . .
C2A C 0.2237(2) 1.0946(5) 0.1144(4) 0.0255(13) Uani 1 1 d U . .
H2A H 0.2174 1.1501 0.0925 0.031 Uiso 1 1 calc R . .
C3A C 0.2366(3) 1.0259(5) 0.0832(4) 0.0265(14) Uani 1 1 d U . .
C4A C 0.2530(2) 0.8732(4) 0.0806(4) 0.0197(12) Uani 1 1 d U . .
C5A C 0.2581(3) 0.7890(4) 0.1084(4) 0.0230(13) Uani 1 1 d U . .
H5A H 0.2680 0.7425 0.0885 0.028 Uiso 1 1 calc R . .
C6A C 0.2485(2) 0.7747(5) 0.1656(3) 0.0206(12) Uani 1 1 d U . .
H6A H 0.2500 0.7172 0.1826 0.025 Uiso 1 1 calc R . .
C7A C 0.2172(2) 0.7461(5) 0.2813(3) 0.0230(12) Uani 1 1 d U . .
C8A C 0.2231(3) 0.7335(5) 0.3503(3) 0.0263(13) Uani 1 1 d U . .
H8A H 0.2191 0.6769 0.3647 0.032 Uiso 1 1 calc R . .
C9A C 0.2346(2) 0.8009(4) 0.3979(3) 0.0212(12) Uani 1 1 d U . .
C10A C 0.2511(2) 0.9570(5) 0.4245(3) 0.0200(12) Uani 1 1 d U . .
C11A C 0.2564(3) 1.0377(4) 0.4036(3) 0.0222(13) Uani 1 1 d U . .
H11A H 0.2659 1.0841 0.4370 0.027 Uiso 1 1 calc R . .
C12A C 0.2484(2) 1.0539(4) 0.3356(3) 0.0187(12) Uani 1 1 d U . .
H12A H 0.2504 1.1120 0.3219 0.022 Uiso 1 1 calc R . .
C13A C 0.2374(2) 0.9872(4) 0.2850(3) 0.0196(12) Uani 1 1 d U . .
C14A C 0.2290(2) 1.0007(5) 0.2111(3) 0.0209(12) Uani 1 1 d U . .
C15A C 0.2361(2) 0.9299(4) 0.1747(3) 0.0191(11) Uani 1 1 d U . .
C16A C 0.2416(3) 0.9440(5) 0.1122(4) 0.0240(13) Uani 1 1 d U . .
C17A C 0.2367(2) 0.8413(5) 0.1984(3) 0.0214(12) Uani 1 1 d U . .
C18A C 0.2279(2) 0.8265(4) 0.2608(3) 0.0202(12) Uani 1 1 d U . .
C19A C 0.2352(2) 0.9001(4) 0.3067(3) 0.0179(11) Uani 1 1 d U . .
C20A C 0.2404(2) 0.8855(4) 0.3767(3) 0.0186(11) Uani 1 1 d U . .
C21A C 0.2419(3) 1.0424(5) 0.0191(4) 0.0284(15) Uani 1 1 d U . .
O22A O 0.2344(3) 1.1135(4) -0.0091(3) 0.0453(17) Uani 1 1 d U . .
N23A N 0.2540(3) 0.9714(4) -0.0098(4) 0.0343(15) Uani 1 1 d U . .
C24A C 0.2624(3) 0.8876(5) 0.0181(4) 0.0300(15) Uani 1 1 d U . .
O25A O 0.2747(3) 0.8298(4) -0.0085(3) 0.0425(15) Uani 1 1 d U . .
C26A C 0.2392(3) 0.7850(5) 0.4700(4) 0.0268(14) Uani 1 1 d U . .
O27A O 0.2322(2) 0.7140(4) 0.4884(3) 0.0374(13) Uani 1 1 d U . .
N28A N 0.2522(3) 0.8568(4) 0.5159(3) 0.0276(13) Uani 1 1 d U . .
C29A C 0.2597(3) 0.9404(5) 0.4987(4) 0.0249(13) Uani 1 1 d U . .
O30A O 0.2724(2) 0.9977(4) 0.5424(3) 0.0346(12) Uani 1 1 d U . .
C31A C 0.20078(18) 1.1588(3) 0.2018(3) 0.0247(12) Uani 1 1 d GU . .
C32A C 0.16391(17) 1.1579(3) 0.2241(3) 0.0258(13) Uani 1 1 d GU . .
H32A H 0.1457 1.1087 0.2249 0.031 Uiso 1 1 calc R . .
C33A C 0.15898(18) 1.2436(3) 0.2448(3) 0.0335(15) Uani 1 1 d GU . .
H33A H 0.1369 1.2616 0.2619 0.040 Uiso 1 1 calc R . .
C34A C 0.1928(2) 1.2974(2) 0.2353(3) 0.0308(14) Uani 1 1 d GU . .
H34A H 0.1974 1.3579 0.2450 0.037 Uiso 1 1 calc R . .
C35A C 0.21864(16) 1.2451(3) 0.2088(3) 0.0278(12) Uani 1 1 d GU . .
H35A H 0.2435 1.2643 0.1976 0.033 Uiso 1 1 calc R . .
C36A C 0.1139(2) 1.1984(3) 0.0379(3) 0.0345(15) Uani 1 1 d GU . .
H36A H 0.1211 1.1456 0.0213 0.041 Uiso 1 1 calc R . .
C37A C 0.07830(19) 1.2099(3) 0.0618(3) 0.0321(14) Uani 1 1 d GU . .
H37A H 0.0574 1.1662 0.0641 0.039 Uiso 1 1 calc R . .
C38A C 0.07939(19) 1.2982(3) 0.0818(3) 0.0349(15) Uani 1 1 d GU . .
H38A H 0.0593 1.3240 0.0997 0.042 Uiso 1 1 calc R . .
C39A C 0.1157(2) 1.3413(3) 0.0702(3) 0.0338(15) Uani 1 1 d GU . .
H39A H 0.1242 1.4009 0.0790 0.041 Uiso 1 1 calc R . .
C40A C 0.13706(17) 1.2796(4) 0.0431(3) 0.0316(15) Uani 1 1 d GU . .
H40A H 0.1624 1.2906 0.0306 0.038 Uiso 1 1 calc R . .
C41A C 0.19883(17) 0.6712(3) 0.2305(2) 0.0213(11) Uani 1 1 d GU . .
C42A C 0.16156(18) 0.6750(3) 0.1592(2) 0.0289(14) Uani 1 1 d GU . .
H42A H 0.1435 0.7252 0.1356 0.035 Uiso 1 1 calc R . .
C43A C 0.15596(18) 0.5907(3) 0.12930(19) 0.0351(15) Uani 1 1 d GU . .
H43A H 0.1335 0.5746 0.0822 0.042 Uiso 1 1 calc R . .
C44A C 0.18976(19) 0.5348(3) 0.1821(3) 0.0328(14) Uani 1 1 d GU . .
H44A H 0.1939 0.4746 0.1766 0.039 Uiso 1 1 calc R . .
C45A C 0.21626(15) 0.5845(3) 0.2447(2) 0.0285(12) Uani 1 1 d GU . .
H45A H 0.2413 0.5635 0.2883 0.034 Uiso 1 1 calc R . .
C46A C 0.1128(2) 0.6269(3) 0.2783(3) 0.0354(15) Uani 1 1 d GU . .
H46A H 0.1188 0.6800 0.3038 0.042 Uiso 1 1 calc R . .
C47A C 0.07643(19) 0.6127(3) 0.2074(3) 0.0375(16) Uani 1 1 d GU . .
H47A H 0.0539 0.6546 0.1772 0.045 Uiso 1 1 calc R . .
C48A C 0.0796(2) 0.5249(4) 0.1896(3) 0.0392(17) Uani 1 1 d GU . .
H48A H 0.0597 0.4977 0.1454 0.047 Uiso 1 1 calc R . .
C49A C 0.1180(2) 0.4848(3) 0.2495(3) 0.0396(17) Uani 1 1 d GU . .
H49A H 0.1282 0.4261 0.2523 0.048 Uiso 1 1 calc R . .
C50A C 0.13846(19) 0.5479(4) 0.3043(2) 0.0404(17) Uani 1 1 d GU . .
H50A H 0.1647 0.5388 0.3502 0.049 Uiso 1 1 calc R . .
C51A C 0.2620(4) 0.9862(8) -0.0733(5) 0.065(2) Uani 1 1 d DU . .
H51A H 0.2649 1.0493 -0.0792 0.078 Uiso 1 1 calc R . .
H51B H 0.2930 0.9587 -0.0651 0.078 Uiso 1 1 calc R . .
C52A C 0.2222(4) 0.9507(7) -0.1399(6) 0.072(2) Uani 1 1 d DU . .
H52A H 0.2097 0.8964 -0.1292 0.087 Uiso 1 1 calc R . .
H52B H 0.2349 0.9367 -0.1739 0.087 Uiso 1 1 calc R . .
C53A C 0.1816(5) 1.0154(8) -0.1728(6) 0.084(2) Uani 1 1 d DU . .
H53A H 0.1947 1.0726 -0.1769 0.100 Uiso 1 1 calc R . .
H53B H 0.1651 1.0222 -0.1426 0.100 Uiso 1 1 calc R . .
C54A C 0.1459(6) 0.9833(10) -0.2456(7) 0.092(3) Uani 1 1 d DU . .
H54A H 0.1174 1.0213 -0.2653 0.138 Uiso 1 1 calc R . .
H54B H 0.1358 0.9240 -0.2418 0.138 Uiso 1 1 calc R . .
H54C H 0.1613 0.9836 -0.2770 0.138 Uiso 1 1 calc R . .
C61A C 0.2596(4) 0.8433(6) 0.5897(5) 0.0525(17) Uani 1 1 d DU . .
H61A H 0.2894 0.8745 0.6227 0.063 Uiso 1 1 calc R . .
H61B H 0.2650 0.7806 0.6011 0.063 Uiso 1 1 calc R . .
C62A C 0.2185(3) 0.8730(6) 0.6027(5) 0.0557(16) Uani 1 1 d DU . .
H62A H 0.2089 0.9324 0.5835 0.067 Uiso 1 1 calc R . .
H62B H 0.2294 0.8754 0.6546 0.067 Uiso 1 1 calc R . .
C63A C 0.1753(4) 0.8143(7) 0.5690(6) 0.0654(18) Uani 1 1 d DU . .
H63A H 0.1846 0.7549 0.5885 0.078 Uiso 1 1 calc R . .
H63B H 0.1643 0.8115 0.5171 0.078 Uiso 1 1 calc R . .
C64A C 0.1342(4) 0.8468(9) 0.5829(8) 0.076(2) Uani 1 1 d DU . .
H64A H 0.1476 0.8819 0.6263 0.115 Uiso 1 1 calc R . .
H64B H 0.1165 0.7972 0.5886 0.115 Uiso 1 1 calc R . .
H64C H 0.1120 0.8823 0.5426 0.115 Uiso 1 1 calc R . .
C1B C 0.1206(2) 0.4706(5) 0.5375(4) 0.0293(13) Uani 1 1 d U . .
C2B C 0.1254(3) 0.4104(6) 0.4905(4) 0.0315(15) Uani 1 1 d U . .
H2B H 0.1199 0.4291 0.4447 0.038 Uiso 1 1 calc R . .
C3B C 0.1380(3) 0.3239(5) 0.5105(4) 0.0316(15) Uani 1 1 d DU . .
C4B C 0.1505(3) 0.2075(6) 0.5939(4) 0.0340(16) Uani 1 1 d U . .
C5B C 0.1535(3) 0.1759(6) 0.6586(5) 0.0416(19) Uani 1 1 d U . .
H5B H 0.1604 0.1165 0.6715 0.050 Uiso 1 1 calc R . .
C6B C 0.1462(3) 0.2333(6) 0.7019(4) 0.0340(15) Uani 1 1 d U . .
H6B H 0.1480 0.2125 0.7453 0.041 Uiso 1 1 calc R . .
C7B C 0.1151(3) 0.3577(6) 0.7869(4) 0.0342(15) Uani 1 1 d U . .
C8B C 0.1189(3) 0.4172(6) 0.8380(4) 0.0364(16) Uani 1 1 d U . .
H8B H 0.1102 0.3993 0.8736 0.044 Uiso 1 1 calc R . .
C9B C 0.1349(3) 0.5016(5) 0.8402(4) 0.0353(15) Uani 1 1 d DU . .
C10B C 0.1508(3) 0.6175(5) 0.7769(4) 0.0369(17) Uani 1 1 d DU . .
C11B C 0.1575(3) 0.6481(6) 0.7193(4) 0.0386(18) Uani 1 1 d U . .
H11B H 0.1680 0.7061 0.7194 0.046 Uiso 1 1 calc R . .
C12B C 0.1486(2) 0.5928(6) 0.6614(4) 0.0292(14) Uani 1 1 d U . .
H12B H 0.1498 0.6144 0.6201 0.035 Uiso 1 1 calc R . .
C13B C 0.1380(2) 0.5045(6) 0.6660(4) 0.0299(15) Uani 1 1 d U . .
C14B C 0.1306(3) 0.4448(5) 0.6058(4) 0.0301(14) Uani 1 1 d U . .
C15B C 0.1367(2) 0.3542(5) 0.6236(4) 0.0258(13) Uani 1 1 d U . .
C16B C 0.1425(3) 0.2959(6) 0.5776(4) 0.0296(14) Uani 1 1 d U . .
C17B C 0.1365(2) 0.3193(6) 0.6860(4) 0.0290(14) Uani 1 1 d U . .
C18B C 0.1273(3) 0.3831(6) 0.7328(4) 0.0315(14) Uani 1 1 d U . .
C19B C 0.1359(2) 0.4708(5) 0.7258(4) 0.0279(14) Uani 1 1 d U . .
C20B C 0.1400(3) 0.5318(6) 0.7810(4) 0.0307(14) Uani 1 1 d U . .
C21B C 0.1432(2) 0.2634(4) 0.4597(3) 0.0281(14) Uani 1 1 d DU . .
O22B O 0.1351(2) 0.2867(4) 0.3997(3) 0.0386(13) Uani 1 1 d U . .
N23B N 0.1522(3) 0.1775(4) 0.4804(4) 0.0400(16) Uani 1 1 d DU . .
C24B C 0.1574(4) 0.1455(6) 0.5445(5) 0.0415(19) Uani 1 1 d U . .
O25B O 0.1666(3) 0.0689(5) 0.5609(4) 0.066(2) Uani 1 1 d U . .
C26B C 0.1405(2) 0.5651(4) 0.8965(3) 0.0308(15) Uani 1 1 d DU . .
O27B O 0.1323(3) 0.5409(5) 0.9444(3) 0.0497(16) Uani 1 1 d DU . .
N28B N 0.1506(3) 0.6501(4) 0.8889(3) 0.0461(17) Uani 1 1 d DU . .
C29B C 0.1578(4) 0.6811(4) 0.8332(4) 0.050(2) Uani 1 1 d DU . .
O30B O 0.1653(5) 0.7571(5) 0.8310(5) 0.093(4) Uani 1 1 d DU . .
C31B C 0.10183(19) 0.5587(3) 0.5063(3) 0.0312(13) Uani 1 1 d GU . .
C32B C 0.0644(2) 0.6049(4) 0.5129(3) 0.0356(15) Uani 1 1 d GU . .
H32B H 0.0492 0.5883 0.5412 0.043 Uiso 1 1 calc R . .
C33B C 0.0536(2) 0.6804(3) 0.4697(4) 0.0438(17) Uani 1 1 d GU . .
H33B H 0.0300 0.7231 0.4641 0.053 Uiso 1 1 calc R . .
C34B C 0.0844(2) 0.6808(4) 0.4365(3) 0.0453(18) Uani 1 1 d GU . .
H34B H 0.0850 0.7238 0.4047 0.054 Uiso 1 1 calc R . .
C35B C 0.11421(19) 0.6056(4) 0.4591(3) 0.0374(15) Uani 1 1 d GU . .
H35B H 0.1382 0.5894 0.4451 0.045 Uiso 1 1 calc R . .
C36B C 0.0196(2) 0.4506(4) 0.3641(4) 0.056(2) Uani 1 1 d GU . .
H36B H 0.0347 0.3972 0.3851 0.067 Uiso 1 1 calc R . .
C37B C -0.0178(2) 0.4928(5) 0.3735(4) 0.052(2) Uani 1 1 d GU . .
H37B H -0.0322 0.4725 0.4019 0.062 Uiso 1 1 calc R . .
C38B C -0.0300(2) 0.5705(5) 0.3329(4) 0.059(2) Uani 1 1 d GU . .
H38B H -0.0540 0.6114 0.3295 0.071 Uiso 1 1 calc R . .
C39B C -0.0001(2) 0.5765(5) 0.2985(3) 0.066(2) Uani 1 1 d GU . .
H39B H -0.0005 0.6220 0.2679 0.079 Uiso 1 1 calc R . .
C40B C 0.0306(2) 0.5024(5) 0.3177(4) 0.056(2) Uani 1 1 d GU . .
H40B H 0.0543 0.4897 0.3023 0.067 Uiso 1 1 calc R . .
C41B C 0.0952(2) 0.2709(3) 0.7883(3) 0.0380(15) Uani 1 1 d GU . .
C42B C 0.0571(2) 0.2281(4) 0.7300(2) 0.0413(16) Uani 1 1 d GU . .
H42B H 0.0397 0.2503 0.6831 0.050 Uiso 1 1 calc R . .
C43B C 0.0494(2) 0.1463(4) 0.7541(3) 0.0459(18) Uani 1 1 d GU . .
H43B H 0.0261 0.1041 0.7262 0.055 Uiso 1 1 calc R . .
C44B C 0.0828(2) 0.1385(3) 0.8274(3) 0.0456(18) Uani 1 1 d GU . .
H44B H 0.0857 0.0903 0.8570 0.055 Uiso 1 1 calc R . .
C45B C 0.11114(19) 0.2155(4) 0.8485(2) 0.0374(15) Uani 1 1 d GU . .
H45B H 0.1363 0.2278 0.8947 0.045 Uiso 1 1 calc R . .
C46B C 0.0049(2) 0.3527(3) 0.8173(3) 0.0428(17) Uani 1 1 d GU . .
H46B H 0.0115 0.4100 0.8075 0.051 Uiso 1 1 calc R . .
C47B C -0.02949(19) 0.2945(4) 0.7675(2) 0.0392(17) Uani 1 1 d GU . .
H47B H -0.0499 0.3062 0.7186 0.047 Uiso 1 1 calc R . .
C48B C -0.0280(2) 0.2160(4) 0.8036(3) 0.0487(19) Uani 1 1 d GU . .
H48B H -0.0472 0.1658 0.7831 0.058 Uiso 1 1 calc R . .
C49B C 0.0073(2) 0.2256(4) 0.8757(3) 0.0491(19) Uani 1 1 d GU . .
H49B H 0.0159 0.1829 0.9119 0.059 Uiso 1 1 calc R . .
C50B C 0.02762(19) 0.3100(4) 0.8841(2) 0.0400(17) Uani 1 1 d GU . .
H50B H 0.0521 0.3338 0.9270 0.048 Uiso 1 1 calc R . .
C51B C 0.1562(4) 0.1131(7) 0.4305(5) 0.0565(19) Uani 1 1 d DU . .
H51C H 0.1783 0.0657 0.4584 0.068 Uiso 1 1 calc R . .
H51D H 0.1708 0.1420 0.4030 0.068 Uiso 1 1 calc R . .
C52B C 0.1080(4) 0.0749(7) 0.3796(6) 0.0668(19) Uani 1 1 d DU . .
H52C H 0.0919 0.0530 0.4075 0.080 Uiso 1 1 calc R . .
H52D H 0.0875 0.1221 0.3487 0.080 Uiso 1 1 calc R . .
C53B C 0.1093(5) 0.0029(6) 0.3329(6) 0.070(2) Uani 1 1 d DU . .
H53C H 0.1352 0.0155 0.3192 0.084 Uiso 1 1 calc R . .
H53D H 0.0780 0.0024 0.2888 0.084 Uiso 1 1 calc R . .
C54B C 0.1178(6) -0.0858(7) 0.3656(7) 0.080(3) Uani 1 1 d DU . .
H54D H 0.1435 -0.0827 0.4149 0.120 Uiso 1 1 calc R . .
H54E H 0.1278 -0.1254 0.3384 0.120 Uiso 1 1 calc R . .
H54F H 0.0878 -0.1071 0.3650 0.120 Uiso 1 1 calc R . .
C61B C 0.1568(5) 0.7080(8) 0.9488(7) 0.071(2) Uani 1 1 d DU . .
H61C H 0.1798 0.7552 0.9535 0.085 Uiso 1 1 calc R . .
H61D H 0.1708 0.6743 0.9937 0.085 Uiso 1 1 calc R . .
C62B C 0.1091(4) 0.7466(8) 0.9369(7) 0.078(2) Uani 1 1 d DU . .
H62C H 0.0909 0.7644 0.8865 0.093 Uiso 1 1 calc R . .
H62D H 0.0898 0.7011 0.9455 0.093 Uiso 1 1 calc R . .
C63B C 0.1131(6) 0.8232(7) 0.9829(8) 0.082(2) Uani 1 1 d DU . .
H63C H 0.1380 0.8108 1.0322 0.099 Uiso 1 1 calc R . .
H63D H 0.0817 0.8318 0.9837 0.099 Uiso 1 1 calc R . .
C64B C 0.1266(7) 0.9059(8) 0.9581(9) 0.101(3) Uani 1 1 d DU . .
H64D H 0.1453 0.8919 0.9326 0.151 Uiso 1 1 calc R . .
H64E H 0.1462 0.9424 0.9993 0.151 Uiso 1 1 calc R . .
H64F H 0.0970 0.9371 0.9262 0.151 Uiso 1 1 calc R . .

loop_
_atom_site_aniso_label
_atom_site_aniso_U_11
_atom_site_aniso_U_22
_atom_site_aniso_U_33
_atom_site_aniso_U_23
_atom_site_aniso_U_13
_atom_site_aniso_U_12
Fe1 0.0316(5) 0.0282(5) 0.0182(4) 0.0042(4) 0.0131(4) 0.0087(4)
Fe2 0.0288(5) 0.0254(5) 0.0230(5) -0.0005(4) 0.0161(4) -0.0048(4)
Fe3 0.0289(5) 0.0529(8) 0.0295(5) -0.0113(5) 0.0175(4) -0.0148(5)
Fe4 0.0326(5) 0.0439(6) 0.0254(5) 0.0049(5) 0.0146(4) 0.0066(5)
C1A 0.030(3) 0.023(3) 0.017(3) 0.000(2) 0.010(2) -0.001(3)
C2A 0.029(3) 0.025(3) 0.023(3) 0.001(3) 0.013(3) 0.005(3)
C3A 0.035(4) 0.028(3) 0.022(3) -0.001(3) 0.017(3) -0.002(3)
C4A 0.022(3) 0.021(3) 0.024(3) -0.006(2) 0.018(3) -0.005(2)
C5A 0.031(3) 0.021(3) 0.019(3) 0.001(2) 0.014(3) 0.003(3)
C6A 0.023(3) 0.023(3) 0.016(3) 0.000(2) 0.009(2) 0.001(2)
C7A 0.027(3) 0.029(3) 0.019(3) -0.004(3) 0.015(2) -0.006(3)
C8A 0.034(3) 0.026(3) 0.021(3) -0.004(3) 0.014(3) -0.007(3)
C9A 0.025(3) 0.025(3) 0.017(3) -0.004(2) 0.013(3) -0.004(3)
C10A 0.022(3) 0.029(3) 0.009(2) 0.001(2) 0.007(2) 0.009(2)
C11A 0.028(3) 0.021(3) 0.016(3) -0.005(2) 0.009(3) 0.002(3)
C12A 0.025(3) 0.018(3) 0.018(3) 0.006(2) 0.014(2) 0.006(2)
C13A 0.022(3) 0.025(3) 0.018(3) -0.001(2) 0.015(2) 0.000(2)
C14A 0.022(3) 0.026(3) 0.016(3) -0.001(2) 0.010(2) 0.003(2)
C15A 0.022(3) 0.025(3) 0.011(3) 0.003(2) 0.008(2) 0.001(2)
C16A 0.030(3) 0.028(3) 0.020(3) 0.002(3) 0.017(3) 0.007(3)
C17A 0.025(3) 0.027(3) 0.011(3) 0.002(2) 0.007(2) 0.004(3)
C18A 0.027(3) 0.023(3) 0.018(3) 0.001(2) 0.017(3) -0.004(2)
C19A 0.014(3) 0.028(3) 0.016(3) -0.002(2) 0.011(2) -0.003(2)
C20A 0.019(3) 0.024(3) 0.014(3) 0.000(2) 0.008(2) 0.003(2)
C21A 0.039(4) 0.031(3) 0.023(3) 0.003(3) 0.020(3) 0.003(3)
O22A 0.089(5) 0.026(3) 0.040(3) 0.007(2) 0.047(4) 0.006(3)
N23A 0.053(4) 0.031(3) 0.037(3) -0.003(3) 0.037(3) -0.009(3)
C24A 0.048(4) 0.028(3) 0.031(4) -0.002(3) 0.033(4) -0.001(3)
O25A 0.078(4) 0.034(3) 0.042(3) -0.003(3) 0.051(3) -0.002(3)
C26A 0.039(4) 0.028(3) 0.020(3) 0.004(3) 0.019(3) 0.003(3)
O27A 0.062(4) 0.029(3) 0.030(3) -0.003(2) 0.029(3) -0.007(3)
N28A 0.048(4) 0.029(3) 0.010(2) 0.003(2) 0.017(3) 0.011(3)
C29A 0.032(4) 0.028(3) 0.016(3) 0.007(2) 0.012(3) 0.008(3)
O30A 0.053(3) 0.030(3) 0.019(2) -0.008(2) 0.014(2) -0.001(2)
C31A 0.033(3) 0.026(3) 0.021(3) 0.011(2) 0.018(3) 0.010(2)
C32A 0.033(3) 0.032(3) 0.019(3) 0.007(2) 0.018(3) 0.013(3)
C33A 0.049(4) 0.034(4) 0.022(2) 0.002(3) 0.019(3) 0.021(3)
C34A 0.040(4) 0.033(3) 0.012(2) 0.001(2) 0.006(2) 0.012(3)
C35A 0.031(3) 0.028(3) 0.020(3) -0.002(3) 0.007(2) 0.004(3)
C36A 0.036(4) 0.047(4) 0.020(3) -0.005(3) 0.012(3) 0.005(3)
C37A 0.033(3) 0.040(4) 0.022(3) 0.003(3) 0.012(2) -0.005(3)
C38A 0.029(3) 0.045(4) 0.032(4) 0.011(3) 0.015(3) 0.016(3)
C39A 0.038(4) 0.031(3) 0.022(3) 0.010(3) 0.005(3) 0.004(3)
C40A 0.016(3) 0.057(4) 0.016(3) 0.014(3) 0.003(2) 0.007(3)
C41A 0.021(3) 0.035(3) 0.013(2) -0.003(2) 0.012(2) -0.006(2)
C42A 0.038(4) 0.032(3) 0.018(3) -0.006(2) 0.014(3) -0.016(3)
C43A 0.054(4) 0.039(4) 0.019(3) -0.009(3) 0.022(3) -0.017(3)
C44A 0.034(3) 0.041(4) 0.030(3) -0.015(3) 0.020(3) -0.015(3)
C45A 0.030(3) 0.040(3) 0.024(3) -0.012(3) 0.019(2) -0.009(3)
C46A 0.041(4) 0.039(4) 0.040(4) -0.011(3) 0.031(3) -0.011(3)
C47A 0.031(3) 0.042(4) 0.045(4) 0.000(3) 0.023(3) 0.004(3)
C48A 0.039(4) 0.043(4) 0.038(4) -0.018(3) 0.020(3) -0.024(3)
C49A 0.040(4) 0.028(3) 0.065(5) 0.005(3) 0.036(4) -0.008(3)
C50A 0.036(4) 0.061(5) 0.031(3) 0.015(3) 0.021(3) -0.001(3)
C51A 0.113(6) 0.055(4) 0.058(4) 0.003(3) 0.065(4) -0.006(4)
C52A 0.113(6) 0.060(4) 0.065(4) 0.002(3) 0.059(4) -0.005(4)
C53A 0.117(6) 0.064(4) 0.076(4) 0.001(4) 0.049(5) -0.004(4)
C54A 0.122(7) 0.076(6) 0.079(5) -0.001(5) 0.046(5) 0.002(5)
C61A 0.098(5) 0.043(4) 0.038(3) -0.001(3) 0.050(3) 0.001(3)
C62A 0.097(5) 0.046(3) 0.045(3) -0.004(3) 0.051(3) 0.000(3)
C63A 0.098(5) 0.052(4) 0.058(4) -0.010(3) 0.047(4) -0.002(3)
C64A 0.092(5) 0.065(5) 0.077(5) -0.018(5) 0.043(5) -0.001(5)
C1B 0.018(3) 0.043(4) 0.033(3) -0.008(3) 0.017(3) -0.007(3)
C2B 0.026(3) 0.045(4) 0.030(4) -0.008(3) 0.018(3) -0.005(3)
C3B 0.026(3) 0.045(4) 0.031(3) -0.007(3) 0.019(3) -0.002(3)
C4B 0.033(4) 0.044(4) 0.030(3) -0.006(3) 0.019(3) 0.009(3)
C5B 0.043(4) 0.047(5) 0.034(4) 0.000(3) 0.017(4) 0.020(4)
C6B 0.037(4) 0.045(4) 0.023(3) -0.006(3) 0.017(3) -0.003(4)
C7B 0.020(3) 0.054(4) 0.024(3) 0.008(3) 0.007(3) 0.009(3)
C8B 0.035(4) 0.056(4) 0.025(4) -0.001(3) 0.020(3) 0.002(4)
C9B 0.028(3) 0.055(4) 0.024(3) -0.007(3) 0.013(3) -0.002(3)
C10B 0.040(4) 0.047(4) 0.032(4) -0.017(3) 0.024(4) -0.014(4)
C11B 0.048(5) 0.046(4) 0.028(4) -0.013(3) 0.023(4) -0.017(4)
C12B 0.020(3) 0.044(4) 0.024(3) -0.012(3) 0.010(3) -0.009(3)
C13B 0.019(3) 0.048(4) 0.028(3) -0.015(3) 0.014(3) -0.012(3)
C14B 0.023(3) 0.045(4) 0.031(3) -0.012(3) 0.019(3) -0.010(3)
C15B 0.013(3) 0.045(3) 0.023(3) -0.011(3) 0.010(2) -0.004(3)
C16B 0.017(3) 0.045(4) 0.030(3) -0.010(3) 0.013(3) -0.002(3)
C17B 0.012(3) 0.044(4) 0.026(3) -0.008(3) 0.005(3) 0.006(3)
C18B 0.021(3) 0.054(4) 0.023(3) -0.005(3) 0.013(3) 0.006(3)
C19B 0.012(3) 0.047(4) 0.021(3) -0.017(3) 0.005(2) -0.009(3)
C20B 0.025(3) 0.050(4) 0.023(3) -0.009(3) 0.016(3) -0.003(3)
C21B 0.010(3) 0.048(4) 0.027(3) 0.009(3) 0.008(2) 0.005(3)
O22B 0.041(3) 0.050(3) 0.028(3) -0.003(2) 0.019(3) -0.003(3)
N23B 0.053(4) 0.037(3) 0.034(3) -0.007(3) 0.024(3) 0.013(3)
C24B 0.050(5) 0.049(4) 0.030(4) -0.003(3) 0.023(4) 0.015(4)
O25B 0.114(6) 0.051(4) 0.052(4) 0.010(3) 0.054(5) 0.044(4)
C26B 0.008(2) 0.071(4) 0.007(2) -0.012(3) -0.002(2) 0.011(3)
O27B 0.056(4) 0.069(4) 0.034(3) -0.024(3) 0.028(3) -0.016(3)
N28B 0.042(4) 0.074(4) 0.029(3) -0.020(3) 0.022(3) -0.010(4)
C29B 0.061(6) 0.064(5) 0.033(4) -0.032(4) 0.029(4) -0.040(5)
O30B 0.167(10) 0.069(5) 0.070(5) -0.047(5) 0.076(7) -0.066(6)
C31B 0.030(3) 0.042(4) 0.027(3) -0.013(3) 0.017(2) -0.006(3)
C32B 0.034(4) 0.040(4) 0.034(3) -0.016(3) 0.017(3) -0.012(3)
C33B 0.046(4) 0.039(4) 0.046(4) -0.006(3) 0.022(4) -0.010(3)
C34B 0.044(4) 0.049(4) 0.042(4) -0.002(3) 0.019(4) -0.018(3)
C35B 0.034(3) 0.053(4) 0.030(3) -0.011(3) 0.020(3) -0.017(3)
C36B 0.048(5) 0.073(4) 0.058(5) -0.039(4) 0.034(4) -0.035(4)
C37B 0.036(4) 0.068(5) 0.055(5) -0.027(4) 0.025(4) -0.026(3)
C38B 0.035(3) 0.098(6) 0.041(4) -0.013(4) 0.014(3) -0.015(4)
C39B 0.034(4) 0.127(7) 0.031(3) -0.009(4) 0.011(3) -0.010(5)
C40B 0.035(4) 0.105(7) 0.038(4) -0.035(4) 0.026(4) -0.032(4)
C41B 0.052(4) 0.044(4) 0.035(4) -0.008(3) 0.035(3) 0.001(3)
C42B 0.046(4) 0.050(4) 0.033(3) -0.003(3) 0.023(3) 0.011(3)
C43B 0.035(4) 0.050(4) 0.056(5) -0.009(3) 0.024(3) 0.003(3)
C44B 0.046(4) 0.044(4) 0.051(4) 0.014(4) 0.026(4) 0.016(3)
C45B 0.033(3) 0.048(4) 0.033(3) 0.004(3) 0.015(3) 0.019(3)
C46B 0.039(4) 0.052(4) 0.035(4) -0.003(3) 0.015(3) 0.017(3)
C47B 0.020(3) 0.072(5) 0.028(3) 0.004(3) 0.014(3) 0.006(3)
C48B 0.039(4) 0.064(5) 0.045(4) 0.004(4) 0.021(3) 0.003(3)
C49B 0.054(5) 0.067(5) 0.038(4) 0.008(4) 0.032(3) 0.006(4)
C50B 0.025(3) 0.065(5) 0.034(3) -0.007(3) 0.016(3) 0.009(3)
C51B 0.074(4) 0.062(4) 0.042(3) -0.023(3) 0.034(3) 0.009(4)
C52B 0.080(4) 0.066(4) 0.053(3) -0.021(3) 0.029(3) 0.004(3)
C53B 0.081(4) 0.067(4) 0.057(4) -0.023(3) 0.028(4) 0.001(4)
C54B 0.088(6) 0.072(4) 0.073(5) -0.015(4) 0.030(5) 0.007(5)
C61B 0.097(6) 0.072(5) 0.066(4) -0.029(4) 0.056(4) -0.017(4)
C62B 0.099(5) 0.076(4) 0.075(4) -0.025(4) 0.054(4) -0.013(4)
C63B 0.104(6) 0.077(5) 0.077(5) -0.024(4) 0.052(4) -0.011(4)
C64B 0.118(7) 0.081(5) 0.088(6) -0.015(5) 0.033(6) -0.023(6)

loop_
_atom_type_symbol
_atom_type_description
_atom_type_scat_dispersion_real
_atom_type_scat_dispersion_imag
_atom_type_scat_source
C C 0.0033 0.0016 'International Tables Vol C Tables 4.2.6.8 and 6.1.1.4'
H H 0.0000 0.0000 'International Tables Vol C Tables 4.2.6.8 and 6.1.1.4'
N N 0.0061 0.0033 'International Tables Vol C Tables 4.2.6.8 and 6.1.1.4'
O O 0.0106 0.0060 'International Tables Vol C Tables 4.2.6.8 and 6.1.1.4'
Fe Fe 0.3463 0.8444 'International Tables Vol C Tables 4.2.6.8 and 6.1.1.4'

loop_
_geom_angle_atom_site_label_1
_geom_angle_atom_site_label_2
_geom_angle_atom_site_label_3
_geom_angle
_geom_angle_site_symmetry_1
_geom_angle_site_symmetry_3
_geom_angle_publ_flag
C14A C1A C2A 119.4(6) . . ?
C14A C1A C31A 124.5(5) . . ?
C2A C1A C31A 115.9(6) . . ?
C3A C2A C1A 121.4(7) . . ?
C3A C2A H2A 119.3 . . ?
C1A C2A H2A 119.3 . . ?
C16A C3A C2A 118.7(6) . . ?
C16A C3A C21A 122.3(7) . . ?
C2A C3A C21A 119.0(7) . . ?
C5A C4A C16A 121.4(6) . . ?
C5A C4A C24A 118.6(6) . . ?
C16A C4A C24A 119.9(6) . . ?
C6A C5A C4A 118.9(6) . . ?
C6A C5A H5A 120.5 . . ?
C4A C5A H5A 120.5 . . ?
C17A C6A C5A 122.2(6) . . ?
C17A C6A H6A 118.9 . . ?
C5A C6A H6A 118.9 . . ?
C8A C7A C18A 120.6(6) . . ?
C8A C7A C41A 117.9(6) . . ?
C18A C7A C41A 121.6(5) . . ?
C9A C8A C7A 121.7(7) . . ?
C9A C8A H8A 119.1 . . ?
C7A C8A H8A 119.1 . . ?
C8A C9A C20A 119.4(6) . . ?
C8A C9A C26A 119.8(6) . . ?
C20A C9A C26A 120.7(6) . . ?
C11A C10A C20A 120.0(6) . . ?
C11A C10A C29A 120.8(6) . . ?
C20A C10A C29A 119.1(6) . . ?
C10A C11A C12A 121.3(6) . . ?
C10A C11A H11A 119.3 . . ?
C12A C11A H11A 119.3 . . ?
C11A C12A C13A 122.0(6) . . ?
C11A C12A H12A 119.0 . . ?
C13A C12A H12A 119.0 . . ?
C12A C13A C19A 118.2(5) . . ?
C12A C13A C14A 124.3(6) . . ?
C19A C13A C14A 117.5(6) . . ?
C1A C14A C15A 118.4(6) . . ?
C1A C14A C13A 122.9(6) . . ?
C15A C14A C13A 118.2(6) . . ?
C14A C15A C16A 120.3(6) . . ?
C14A C15A C17A 121.2(6) . . ?
C16A C15A C17A 118.5(6) . . ?
C3A C16A C4A 119.9(6) . . ?
C3A C16A C15A 121.0(6) . . ?
C4A C16A C15A 119.1(6) . . ?
C6A C17A C15A 119.3(6) . . ?
C6A C17A C18A 122.2(6) . . ?
C15A C17A C18A 118.4(6) . . ?
C7A C18A C19A 118.2(5) . . ?
C7A C18A C17A 125.3(6) . . ?
C19A C18A C17A 116.3(6) . . ?
C13A C19A C20A 118.7(6) . . ?
C13A C19A C18A 122.5(5) . . ?
C20A C19A C18A 118.8(6) . . ?
C9A C20A C10A 120.4(6) . . ?
C9A C20A C19A 120.1(6) . . ?
C10A C20A C19A 119.4(6) . . ?
O22A C21A N23A 121.5(6) . . ?
O22A C21A C3A 122.3(7) . . ?
N23A C21A C3A 116.2(7) . . ?
C21A N23A C24A 125.3(6) . . ?
C21A N23A C51A 117.8(7) . . ?
C24A N23A C51A 116.7(7) . . ?
O25A C24A N23A 121.5(6) . . ?
O25A C24A C4A 122.3(7) . . ?
N23A C24A C4A 116.1(6) . . ?
O27A C26A N28A 121.8(6) . . ?
O27A C26A C9A 122.1(7) . . ?
N28A C26A C9A 116.2(6) . . ?
C29A N28A C26A 125.5(5) . . ?
C29A N28A C61A 116.2(6) . . ?
C26A N28A C61A 118.2(6) . . ?
O30A C29A N28A 120.9(6) . . ?
O30A C29A C10A 121.3(7) . . ?
N28A C29A C10A 117.7(6) . . ?
C32A C31A C35A 108.0 . . ?
C32A C31A C1A 126.8(4) . . ?
C35A C31A C1A 125.1(4) . . ?
C31A C32A C33A 108.0 . . ?
C31A C32A H32A 126.0 . . ?
C33A C32A H32A 126.0 . . ?
C34A C33A H33A 126.0 . . ?
C32A C33A H33A 126.0 . . ?
C35A C34A H34A 126.0 . . ?
C33A C34A H34A 126.0 . . ?
C34A C35A C31A 108.0 . . ?
C34A C35A H35A 126.0 . . ?
C31A C35A H35A 126.0 . . ?
C37A C36A C40A 108.0 . . ?
C37A C36A H36A 126.0 . . ?
C40A C36A H36A 126.0 . . ?
C36A C37A C38A 108.0 . . ?
C36A C37A H37A 126.0 . . ?
C38A C37A H37A 126.0 . . ?
C39A C38A C37A 108.0 . . ?
C39A C38A H38A 126.0 . . ?
C37A C38A H38A 126.0 . . ?
C38A C39A C40A 108.0 . . ?
C38A C39A H39A 126.0 . . ?
C40A C39A H39A 126.0 . . ?
C36A C40A C39A 108.0 . . ?
C36A C40A H40A 126.0 . . ?
C39A C40A H40A 126.0 . . ?
C42A C41A C45A 108.0 . . ?
C42A C41A C7A 125.9(4) . . ?
C45A C41A C7A 126.1(4) . . ?
C41A C42A C43A 108.0 . . ?
C41A C42A H42A 126.0 . . ?
C43A C42A H42A 126.0 . . ?
C44A C43A C42A 108.0 . . ?
C44A C43A H43A 126.0 . . ?
C42A C43A H43A 126.0 . . ?
C43A C44A C45A 108.0 . . ?
C43A C44A H44A 126.0 . . ?
C45A C44A H44A 126.0 . . ?
C44A C45A C41A 108.0 . . ?
C44A C45A H45A 126.0 . . ?
C41A C45A H45A 126.0 . . ?
C47A C46A C50A 108.0 . . ?
C47A C46A H46A 126.0 . . ?
C50A C46A H46A 126.0 . . ?
C46A C47A C48A 108.0 . . ?
C46A C47A H47A 126.0 . . ?
C48A C47A H47A 126.0 . . ?
C49A C48A C47A 108.0 . . ?
C49A C48A H48A 126.0 . . ?
C47A C48A H48A 126.0 . . ?
C50A C49A C48A 108.0 . . ?
C50A C49A H49A 126.0 . . ?
C48A C49A H49A 126.0 . . ?
C49A C50A C46A 108.0 . . ?
C49A C50A H50A 126.0 . . ?
C46A C50A H50A 126.0 . . ?
C52A C51A N23A 112.9(9) . . ?
C52A C51A H51A 109.0 . . ?
N23A C51A H51A 109.0 . . ?
C52A C51A H51B 109.0 . . ?
N23A C51A H51B 109.0 . . ?
H51A C51A H51B 107.8 . . ?
C51A C52A C53A 110.5(9) . . ?
C51A C52A H52A 109.6 . . ?
C53A C52A H52A 109.6 . . ?
C51A C52A H52B 109.6 . . ?
C53A C52A H52B 109.6 . . ?
H52A C52A H52B 108.1 . . ?
C52A C53A C54A 108.8(9) . . ?
C52A C53A H53A 109.9 . . ?
C54A C53A H53A 109.9 . . ?
C52A C53A H53B 109.9 . . ?
C54A C53A H53B 109.9 . . ?
H53A C53A H53B 108.3 . . ?
C53A C54A H54A 109.5 . . ?
C53A C54A H54B 109.5 . . ?
H54A C54A H54B 109.5 . . ?
C53A C54A H54C 109.5 . . ?
H54A C54A H54C 109.5 . . ?
H54B C54A H54C 109.5 . . ?
N28A C61A C62A 114.7(8) . . ?
N28A C61A H61A 108.6 . . ?
C62A C61A H61A 108.6 . . ?
N28A C61A H61B 108.6 . . ?
C62A C61A H61B 108.6 . . ?
H61A C61A H61B 107.6 . . ?
C61A C62A C63A 112.2(7) . . ?
C61A C62A H62A 109.2 . . ?
C63A C62A H62A 109.2 . . ?
C61A C62A H62B 109.2 . . ?
C63A C62A H62B 109.2 . . ?
H62A C62A H62B 107.9 . . ?
C62A C63A C64A 110.7(8) . . ?
C62A C63A H63A 109.5 . . ?
C64A C63A H63A 109.5 . . ?
C62A C63A H63B 109.5 . . ?
C64A C63A H63B 109.5 . . ?
H63A C63A H63B 108.1 . . ?
C63A C64A H64A 109.5 . . ?
C63A C64A H64B 109.5 . . ?
H64A C64A H64B 109.5 . . ?
C63A C64A H64C 109.5 . . ?
H64A C64A H64C 109.5 . . ?
H64B C64A H64C 109.5 . . ?
C14B C1B C2B 119.8(8) . . ?
C14B C1B C31B 124.8(7) . . ?
C2B C1B C31B 115.3(7) . . ?
C3B C2B C1B 121.1(7) . . ?
C3B C2B H2B 119.4 . . ?
C1B C2B H2B 119.4 . . ?
C2B C3B C16B 118.4(6) . . ?
C2B C3B C21B 119.2(6) . . ?
C16B C3B C21B 122.4(7) . . ?
C16B C4B C5B 120.0(7) . . ?
C16B C4B C24B 120.8(8) . . ?
C5B C4B C24B 119.1(8) . . ?
C6B C5B C4B 117.9(8) . . ?
C6B C5B H5B 121.1 . . ?
C4B C5B H5B 121.1 . . ?
C5B C6B C17B 123.4(8) . . ?
C5B C6B H6B 118.3 . . ?
C17B C6B H6B 118.3 . . ?
C8B C7B C18B 119.3(8) . . ?
C8B C7B C41B 118.2(7) . . ?
C18B C7B C41B 122.3(7) . . ?
C7B C8B C9B 123.5(7) . . ?
C7B C8B H8B 118.2 . . ?
C9B C8B H8B 118.2 . . ?
C8B C9B C20B 117.6(6) . . ?
C8B C9B C26B 123.6(7) . . ?
C20B C9B C26B 118.3(7) . . ?
C20B C10B C11B 120.8(6) . . ?
C20B C10B C29B 122.4(7) . . ?
C11B C10B C29B 116.7(7) . . ?
C10B C11B C12B 120.1(8) . . ?
C10B C11B H11B 119.9 . . ?
C12B C11B H11B 119.9 . . ?
C13B C12B C11B 118.6(7) . . ?
C13B C12B H12B 120.7 . . ?
C11B C12B H12B 120.7 . . ?
C19B C13B C12B 122.1(7) . . ?
C19B C13B C14B 119.2(7) . . ?
C12B C13B C14B 118.7(7) . . ?
C1B C14B C15B 119.4(7) . . ?
C1B C14B C13B 125.6(8) . . ?
C15B C14B C13B 114.9(7) . . ?
C16B C15B C17B 117.4(7) . . ?
C16B C15B C14B 119.0(7) . . ?
C17B C15B C14B 123.6(6) . . ?
C15B C16B C4B 121.2(7) . . ?
C15B C16B C3B 120.9(8) . . ?
C4B C16B C3B 117.8(7) . . ?
C6B C17B C15B 119.9(7) . . ?
C6B C17B C18B 123.8(7) . . ?
C15B C17B C18B 116.3(7) . . ?
C19B C18B C7B 119.2(7) . . ?
C19B C18B C17B 117.3(7) . . ?
C7B C18B C17B 123.3(8) . . ?
C13B C19B C18B 123.1(7) . . ?
C13B C19B C20B 117.5(8) . . ?
C18B C19B C20B 119.3(7) . . ?
C10B C20B C9B 120.1(7) . . ?
C10B C20B C19B 120.2(7) . . ?
C9B C20B C19B 119.6(8) . . ?
O22B C21B N23B 121.6(6) . . ?
O22B C21B C3B 121.7(6) . . ?
N23B C21B C3B 116.3(6) . . ?
C24B N23B C21B 124.7(7) . . ?
C24B N23B C51B 116.5(7) . . ?
C21B N23B C51B 118.7(7) . . ?
O25B C24B N23B 121.9(7) . . ?
O25B C24B C4B 120.3(8) . . ?
N23B C24B C4B 117.8(8) . . ?
O27B C26B N28B 122.5(6) . . ?
O27B C26B C9B 118.4(6) . . ?
N28B C26B C9B 118.9(6) . . ?
C26B N28B C29B 124.3(6) . . ?
C26B N28B C61B 114.8(7) . . ?
C29B N28B C61B 120.8(7) . . ?
O30B C29B N28B 118.6(7) . . ?
O30B C29B C10B 125.2(7) . . ?
N28B C29B C10B 115.9(6) . . ?
C32B C31B C35B 108.0 . . ?
C32B C31B C1B 125.4(4) . . ?
C35B C31B C1B 126.3(4) . . ?
C33B C32B C31B 108.0 . . ?
C33B C32B H32B 126.0 . . ?
C31B C32B H32B 126.0 . . ?
C32B C33B C34B 108.0 . . ?
C32B C33B H33B 126.0 . . ?
C34B C33B H33B 126.0 . . ?
C35B C34B C33B 108.0 . . ?
C35B C34B H34B 126.0 . . ?
C33B C34B H34B 126.0 . . ?
C34B C35B C31B 108.0 . . ?
C34B C35B H35B 126.0 . . ?
C31B C35B H35B 126.0 . . ?
C37B C36B C40B 108.0 . . ?
C37B C36B H36B 126.0 . . ?
C40B C36B H36B 126.0 . . ?
C36B C37B C38B 108.0 . . ?
C36B C37B H37B 126.0 . . ?
C38B C37B H37B 126.0 . . ?
C39B C38B C37B 108.0 . . ?
C39B C38B H38B 126.0 . . ?
C37B C38B H38B 126.0 . . ?
C38B C39B C40B 108.0 . . ?
C38B C39B H39B 126.0 . . ?
C40B C39B H39B 126.0 . . ?
C39B C40B C36B 108.0 . . ?
C39B C40B H40B 126.0 . . ?
C36B C40B H40B 126.0 . . ?
C42B C41B C45B 108.0 . . ?
C42B C41B C7B 126.2(5) . . ?
C45B C41B C7B 125.8(5) . . ?
C43B C42B C41B 108.0 . . ?
C43B C42B H42B 126.0 . . ?
C41B C42B H42B 126.0 . . ?
C42B C43B C44B 108.0 . . ?
C42B C43B H43B 126.0 . . ?
C44B C43B H43B 126.0 . . ?
C43B C44B C45B 108.0 . . ?
C43B C44B H44B 126.0 . . ?
C45B C44B H44B 126.0 . . ?
C44B C45B C41B 108.0 . . ?
C44B C45B H45B 126.0 . . ?
C41B C45B H45B 126.0 . . ?
C47B C46B C50B 108.0 . . ?
C47B C46B H46B 126.0 . . ?
C50B C46B H46B 126.0 . . ?
C48B C47B C46B 108.0 . . ?
C48B C47B H47B 126.0 . . ?
C46B C47B H47B 126.0 . . ?
C47B C48B C49B 108.0 . . ?
C47B C48B H48B 126.0 . . ?
C49B C48B H48B 126.0 . . ?
C50B C49B C48B 108.0 . . ?
C50B C49B H49B 126.0 . . ?
C48B C49B H49B 126.0 . . ?
C49B C50B C46B 108.0 . . ?
C49B C50B H50B 126.0 . . ?
C46B C50B H50B 126.0 . . ?
N23B C51B C52B 112.9(8) . . ?
N23B C51B H51C 109.0 . . ?
C52B C51B H51C 109.0 . . ?
N23B C51B H51D 109.0 . . ?
C52B C51B H51D 109.0 . . ?
H51C C51B H51D 107.8 . . ?
C53B C52B C51B 116.5(9) . . ?
C53B C52B H52C 108.2 . . ?
C51B C52B H52C 108.2 . . ?
C53B C52B H52D 108.2 . . ?
C51B C52B H52D 108.2 . . ?
H52C C52B H52D 107.3 . . ?
C52B C53B C54B 115.0(9) . . ?
C52B C53B H53C 108.5 . . ?
C54B C53B H53C 108.5 . . ?
C52B C53B H53D 108.5 . . ?
C54B C53B H53D 108.5 . . ?
H53C C53B H53D 107.5 . . ?
C53B C54B H54D 109.5 . . ?
C53B C54B H54E 109.5 . . ?
H54D C54B H54E 109.5 . . ?
C53B C54B H54F 109.5 . . ?
H54D C54B H54F 109.5 . . ?
H54E C54B H54F 109.5 . . ?
N28B C61B C62B 111.2(9) . . ?
N28B C61B H61C 109.4 . . ?
C62B C61B H61C 109.4 . . ?
N28B C61B H61D 109.4 . . ?
C62B C61B H61D 109.4 . . ?
H61C C61B H61D 108.0 . . ?
C63B C62B C61B 114.8(10) . . ?
C63B C62B H62C 108.6 . . ?
C61B C62B H62C 108.6 . . ?
C63B C62B H62D 108.6 . . ?
C61B C62B H62D 108.6 . . ?
H62C C62B H62D 107.6 . . ?
C62B C63B C64B 113.2(10) . . ?
C62B C63B H63C 108.9 . . ?
C64B C63B H63C 108.9 . . ?
C62B C63B H63D 108.9 . . ?
C64B C63B H63D 108.9 . . ?
H63C C63B H63D 107.7 . . ?
C63B C64B H64D 109.5 . . ?
C63B C64B H64E 109.5 . . ?
H64D C64B H64E 109.5 . . ?
C63B C64B H64F 109.5 . . ?
H64D C64B H64F 109.5 . . ?
H64E C64B H64F 109.5 . . ?

loop_
_geom_bond_atom_site_label_1
_geom_bond_atom_site_label_2
_geom_bond_distance
_geom_bond_site_symmetry_2
_geom_bond_publ_flag
Fe1 C34A 2.040(5) . ?
Fe1 C33A 2.041(5) . ?
Fe1 C35A 2.042(5) . ?
Fe1 C39A 2.042(5) . ?
Fe1 C32A 2.044(5) . ?
Fe1 C31A 2.045(5) . ?
Fe1 C40A 2.045(5) . ?
Fe1 C38A 2.049(5) . ?
Fe1 C36A 2.053(5) . ?
Fe1 C37A 2.056(5) . ?
Fe2 C45A 2.024(5) . ?
Fe2 C50A 2.027(5) . ?
Fe2 C41A 2.033(5) . ?
Fe2 C44A 2.034(5) . ?
Fe2 C46A 2.038(5) . ?
Fe2 C49A 2.040(5) . ?
Fe2 C42A 2.048(5) . ?
Fe2 C43A 2.049(5) . ?
Fe2 C47A 2.056(5) . ?
Fe2 C48A 2.057(5) . ?
Fe3 C34B 2.038(6) . ?
Fe3 C35B 2.039(5) . ?
Fe3 C36B 2.056(7) . ?
Fe3 C33B 2.058(6) . ?
Fe3 C31B 2.059(5) . ?
Fe3 C40B 2.062(6) . ?
Fe3 C37B 2.064(6) . ?
Fe3 C32B 2.071(5) . ?
Fe3 C39B 2.075(6) . ?
Fe3 C38B 2.076(6) . ?
Fe4 C43B 2.010(6) . ?
Fe4 C42B 2.022(6) . ?
Fe4 C44B 2.029(6) . ?
Fe4 C47B 2.036(5) . ?
Fe4 C46B 2.037(6) . ?
Fe4 C48B 2.043(6) . ?
Fe4 C50B 2.045(6) . ?
Fe4 C49B 2.049(6) . ?
Fe4 C41B 2.049(6) . ?
Fe4 C45B 2.054(6) . ?
C1A C14A 1.409(10) . ?
C1A C2A 1.426(9) . ?
C1A C31A 1.488(8) . ?
C2A C3A 1.399(10) . ?
C2A H2A 0.9500 . ?
C3A C16A 1.380(10) . ?
C3A C21A 1.461(9) . ?
C4A C5A 1.404(10) . ?
C4A C16A 1.407(9) . ?
C4A C24A 1.492(9) . ?
C5A C6A 1.390(9) . ?
C5A H5A 0.9500 . ?
C6A C17A 1.378(9) . ?
C6A H6A 0.9500 . ?
C7A C8A 1.398(9) . ?
C7A C18A 1.402(10) . ?
C7A C41A 1.500(8) . ?
C8A C9A 1.375(9) . ?
C8A H8A 0.9500 . ?
C9A C20A 1.416(9) . ?
C9A C26A 1.486(9) . ?
C10A C11A 1.355(10) . ?
C10A C20A 1.428(9) . ?
C10A C29A 1.488(9) . ?
C11A C12A 1.368(9) . ?
C11A H11A 0.9500 . ?
C12A C13A 1.408(9) . ?
C12A H12A 0.9500 . ?
C13A C19A 1.429(9) . ?
C13A C14A 1.478(8) . ?
C14A C15A 1.410(9) . ?
C15A C16A 1.424(8) . ?
C15A C17A 1.451(9) . ?
C17A C18A 1.481(8) . ?
C18A C19A 1.442(9) . ?
C19A C20A 1.431(8) . ?
C21A O22A 1.218(9) . ?
C21A N23A 1.386(10) . ?
N23A C24A 1.393(10) . ?
N23A C51A 1.490(10) . ?
C24A O25A 1.205(9) . ?
C26A O27A 1.213(9) . ?
C26A N28A 1.403(10) . ?
N28A C29A 1.386(10) . ?
N28A C61A 1.486(9) . ?
C29A O30A 1.207(9) . ?
C31A C32A 1.4200 . ?
C31A C35A 1.4200 . ?
C32A C33A 1.4200 . ?
C32A H32A 0.9500 . ?
C33A C34A 1.4200 . ?
C33A H33A 0.9500 . ?
C34A C35A 1.4200 . ?
C34A H34A 0.9500 . ?
C35A H35A 0.9500 . ?
C36A C37A 1.4200 . ?
C36A C40A 1.4200 . ?
C36A H36A 0.9500 . ?
C37A C38A 1.4200 . ?
C37A H37A 0.9500 . ?
C38A C39A 1.4200 . ?
C38A H38A 0.9500 . ?
C39A C40A 1.4200 . ?
C39A H39A 0.9500 . ?
C40A H40A 0.9500 . ?
C41A C42A 1.4200 . ?
C41A C45A 1.4200 . ?
C42A C43A 1.4200 . ?
C42A H42A 0.9500 . ?
C43A C44A 1.4200 . ?
C43A H43A 0.9500 . ?
C44A C45A 1.4200 . ?
C44A H44A 0.9500 . ?
C45A H45A 0.9500 . ?
C46A C47A 1.4200 . ?
C46A C50A 1.4200 . ?
C46A H46A 0.9500 . ?
C47A C48A 1.4200 . ?
C47A H47A 0.9500 . ?
C48A C49A 1.4200 . ?
C48A H48A 0.9500 . ?
C49A C50A 1.4200 . ?
C49A H49A 0.9500 . ?
C50A H50A 0.9500 . ?
C51A C52A 1.487(9) . ?
C51A H51A 0.9900 . ?
C51A H51B 0.9900 . ?
C52A C53A 1.502(9) . ?
C52A H52A 0.9900 . ?
C52A H52B 0.9900 . ?
C53A C54A 1.510(9) . ?
C53A H53A 0.9900 . ?
C53A H53B 0.9900 . ?
C54A H54A 0.9800 . ?
C54A H54B 0.9800 . ?
C54A H54C 0.9800 . ?
C61A C62A 1.49(2) . ?
C61A H61A 0.9900 . ?
C61A H61B 0.9900 . ?
C62A C63A 1.497(8) . ?
C62A H62A 0.9900 . ?
C62A H62B 0.9900 . ?
C63A C64A 1.52(2) . ?
C63A H63A 0.9900 . ?
C63A H63B 0.9900 . ?
C64A H64A 0.9800 . ?
C64A H64B 0.9800 . ?
C64A H64C 0.9800 . ?
C1B C14B 1.389(11) . ?
C1B C2B 1.416(11) . ?
C1B C31B 1.505(9) . ?
C2B C3B 1.397(12) . ?
C2B H2B 0.9500 . ?
C3B C16B 1.427(11) . ?
C3B C21B 1.49(1) . ?
C4B C16B 1.399(12) . ?
C4B C5B 1.415(12) . ?
C4B C24B 1.501(10) . ?
C5B C6B 1.365(12) . ?
C5B H5B 0.9500 . ?
C6B C17B 1.366(13) . ?
C6B H6B 0.9500 . ?
C7B C8B 1.380(12) . ?
C7B C18B 1.415(11) . ?
C7B C41B 1.478(10) . ?
C8B C9B 1.383(13) . ?
C8B H8B 0.9500 . ?
C9B C20B 1.412(11) . ?
C9B C26B 1.49(1) . ?
C10B C20B 1.375(12) . ?
C10B C11B 1.406(11) . ?
C10B C29B 1.48(1) . ?
C11B C12B 1.413(10) . ?
C11B H11B 0.9500 . ?
C12B C13B 1.412(12) . ?
C12B H12B 0.9500 . ?
C13B C19B 1.396(11) . ?
C13B C14B 1.502(10) . ?
C14B C15B 1.436(12) . ?
C15B C16B 1.396(10) . ?
C15B C17B 1.427(11) . ?
C17B C18B 1.511(10) . ?
C18B C19B 1.397(12) . ?
C19B C20B 1.457(10) . ?
C21B O22B 1.228(8) . ?
C21B N23B 1.383(5) . ?
N23B C24B 1.380(11) . ?
N23B C51B 1.495(10) . ?
C24B O25B 1.226(12) . ?
C26B O27B 1.21(1) . ?
C26B N28B 1.374(5) . ?
N28B C29B 1.38(1) . ?
N28B C61B 1.487(12) . ?
C29B O30B 1.20(1) . ?
C31B C32B 1.4200 . ?
C31B C35B 1.4200 . ?
C32B C33B 1.4200 . ?
C32B H32B 0.9500 . ?
C33B C34B 1.4200 . ?
C33B H33B 0.9500 . ?
C34B C35B 1.4200 . ?
C34B H34B 0.9500 . ?
C35B H35B 0.9500 . ?
C36B C37B 1.4200 . ?
C36B C40B 1.4200 . ?
C36B H36B 0.9500 . ?
C37B C38B 1.4200 . ?
C37B H37B 0.9500 . ?
C38B C39B 1.4200 . ?
C38B H38B 0.9500 . ?
C39B C40B 1.4200 . ?
C39B H39B 0.9500 . ?
C40B H40B 0.9500 . ?
C41B C42B 1.4200 . ?
C41B C45B 1.4200 . ?
C42B C43B 1.4200 . ?
C42B H42B 0.9500 . ?
C43B C44B 1.4200 . ?
C43B H43B 0.9500 . ?
C44B C45B 1.4200 . ?
C44B H44B 0.9500 . ?
C45B H45B 0.9500 . ?
C46B C47B 1.4200 . ?
C46B C50B 1.4200 . ?
C46B H46B 0.9500 . ?
C47B C48B 1.4200 . ?
C47B H47B 0.9500 . ?
C48B C49B 1.4200 . ?
C48B H48B 0.9500 . ?
C49B C50B 1.4200 . ?
C49B H49B 0.9500 . ?
C50B H50B 0.9500 . ?
C51B C52B 1.50(2) . ?
C51B H51C 0.9900 . ?
C51B H51D 0.9900 . ?
C52B C53B 1.496(8) . ?
C52B H52C 0.9900 . ?
C52B H52D 0.9900 . ?
C53B C54B 1.499(9) . ?
C53B H53C 0.9900 . ?
C53B H53D 0.9900 . ?
C54B H54D 0.9800 . ?
C54B H54E 0.9800 . ?
C54B H54F 0.9800 . ?
C61B C62B 1.50(2) . ?
C61B H61C 0.9900 . ?
C61B H61D 0.9900 . ?
C62B C63B 1.50(2) . ?
C62B H62C 0.9900 . ?
C62B H62D 0.9900 . ?
C63B C64B 1.51(2) . ?
C63B H63C 0.9900 . ?
C63B H63D 0.9900 . ?
C64B H64D 0.9800 . ?
C64B H64E 0.9800 . ?
C64B H64F 0.9800 . ?

loop_
_geom_torsion_atom_site_label_1
_geom_torsion_atom_site_label_2
_geom_torsion_atom_site_label_3
_geom_torsion_atom_site_label_4
_geom_torsion
_geom_torsion_site_symmetry_1
_geom_torsion_site_symmetry_2
_geom_torsion_site_symmetry_3
_geom_torsion_site_symmetry_4
_geom_torsion_publ_flag
C14A C1A C2A C3A 0.2(10) . . . . ?
C31A C1A C2A C3A -174.1(6) . . . . ?
C1A C2A C3A C16A 5.3(11) . . . . ?
C1A C2A C3A C21A -177.8(7) . . . . ?
C16A C4A C5A C6A 4.3(10) . . . . ?
C24A C4A C5A C6A -178.6(7) . . . . ?
C4A C5A C6A C17A -3.7(10) . . . . ?
C18A C7A C8A C9A 6.8(11) . . . . ?
C41A C7A C8A C9A -172.8(6) . . . . ?
C7A C8A C9A C20A 0.3(10) . . . . ?
C7A C8A C9A C26A 178.2(7) . . . . ?
C20A C10A C11A C12A 4.7(10) . . . . ?
C29A C10A C11A C12A -179.7(6) . . . . ?
C10A C11A C12A C13A -4.2(10) . . . . ?
C11A C12A C13A C19A -0.9(9) . . . . ?
C11A C12A C13A C14A -179.3(6) . . . . ?
C2A C1A C14A C15A -7.9(10) . . . . ?
C31A C1A C14A C15A 165.9(6) . . . . ?
C2A C1A C14A C13A 164.7(6) . . . . ?
C31A C1A C14A C13A -21.5(10) . . . . ?
C12A C13A C14A C1A -15.8(10) . . . . ?
C19A C13A C14A C1A 165.8(6) . . . . ?
C12A C13A C14A C15A 156.8(6) . . . . ?
C19A C13A C14A C15A -21.6(9) . . . . ?
C1A C14A C15A C16A 10.2(10) . . . . ?
C13A C14A C15A C16A -162.8(6) . . . . ?
C1A C14A C15A C17A -168.2(6) . . . . ?
C13A C14A C15A C17A 18.9(9) . . . . ?
C2A C3A C16A C4A 177.9(7) . . . . ?
C21A C3A C16A C4A 1.1(11) . . . . ?
C2A C3A C16A C15A -3.0(11) . . . . ?
C21A C3A C16A C15A -179.8(7) . . . . ?
C5A C4A C16A C3A -179.6(7) . . . . ?
C24A C4A C16A C3A 3.3(11) . . . . ?
C5A C4A C16A C15A 1.3(10) . . . . ?
C24A C4A C16A C15A -175.8(7) . . . . ?
C14A C15A C16A C3A -4.8(11) . . . . ?
C17A C15A C16A C3A 173.6(7) . . . . ?
C14A C15A C16A C4A 174.3(6) . . . . ?
C17A C15A C16A C4A -7.3(10) . . . . ?
C5A C6A C17A C15A -2.4(10) . . . . ?
C5A C6A C17A C18A -178.0(6) . . . . ?
C14A C15A C17A C6A -173.7(6) . . . . ?
C16A C15A C17A C6A 7.9(10) . . . . ?
C14A C15A C17A C18A 2.1(10) . . . . ?
C16A C15A C17A C18A -176.3(6) . . . . ?
C8A C7A C18A C19A -12.7(10) . . . . ?
C41A C7A C18A C19A 166.9(6) . . . . ?
C8A C7A C18A C17A 161.6(7) . . . . ?
C41A C7A C18A C17A -18.8(10) . . . . ?
C6A C17A C18A C7A -18.5(11) . . . . ?
C15A C17A C18A C7A 165.8(6) . . . . ?
C6A C17A C18A C19A 155.9(6) . . . . ?
C15A C17A C18A C19A -19.7(9) . . . . ?
C12A C13A C19A C20A 5.0(9) . . . . ?
C14A C13A C19A C20A -176.5(5) . . . . ?
C12A C13A C19A C18A -175.1(6) . . . . ?
C14A C13A C19A C18A 3.4(9) . . . . ?
C7A C18A C19A C13A -168.2(6) . . . . ?
C17A C18A C19A C13A 17.0(9) . . . . ?
C7A C18A C19A C20A 11.7(9) . . . . ?
C17A C18A C19A C20A -163.1(6) . . . . ?
C8A C9A C20A C10A 178.3(6) . . . . ?
C26A C9A C20A C10A 0.4(10) . . . . ?
C8A C9A C20A C19A -1.2(10) . . . . ?
C26A C9A C20A C19A -179.0(6) . . . . ?
C11A C10A C20A C9A -179.8(6) . . . . ?
C29A C10A C20A C9A 4.6(9) . . . . ?
C11A C10A C20A C19A -0.4(9) . . . . ?
C29A C10A C20A C19A -176.0(6) . . . . ?
C13A C19A C20A C9A 174.9(6) . . . . ?
C18A C19A C20A C9A -4.9(9) . . . . ?
C13A C19A C20A C10A -4.5(9) . . . . ?
C18A C19A C20A C10A 175.7(6) . . . . ?
C16A C3A C21A O22A 175.2(8) . . . . ?
C2A C3A C21A O22A -1.6(12) . . . . ?
C16A C3A C21A N23A -2.2(11) . . . . ?
C2A C3A C21A N23A -179.0(7) . . . . ?
O22A C21A N23A C24A -178.9(9) . . . . ?
C3A C21A N23A C24A -1.6(12) . . . . ?
O22A C21A N23A C51A 5.4(13) . . . . ?
C3A C21A N23A C51A -177.2(8) . . . . ?
C21A N23A C24A O25A -176.9(8) . . . . ?
C51A N23A C24A O25A -1.2(13) . . . . ?
C21A N23A C24A C4A 5.7(12) . . . . ?
C51A N23A C24A C4A -178.6(7) . . . . ?
C5A C4A C24A O25A -1.0(12) . . . . ?
C16A C4A C24A O25A 176.1(8) . . . . ?
C5A C4A C24A N23A 176.3(7) . . . . ?
C16A C4A C24A N23A -6.5(11) . . . . ?
C8A C9A C26A O27A -1.3(12) . . . . ?
C20A C9A C26A O27A 176.6(7) . . . . ?
C8A C9A C26A N28A 178.5(7) . . . . ?
C20A C9A C26A N28A -3.7(10) . . . . ?
O27A C26A N28A C29A -178.4(8) . . . . ?
C9A C26A N28A C29A 1.9(11) . . . . ?
O27A C26A N28A C61A 2.7(11) . . . . ?
C9A C26A N28A C61A -177.0(7) . . . . ?
C26A N28A C29A O30A -177.6(7) . . . . ?
C61A N28A C29A O30A 1.4(11) . . . . ?
C26A N28A C29A C10A 3.0(11) . . . . ?
C61A N28A C29A C10A -178.0(7) . . . . ?
C11A C10A C29A O30A -1.3(11) . . . . ?
C20A C10A C29A O30A 174.3(7) . . . . ?
C11A C10A C29A N28A 178.2(6) . . . . ?
C20A C10A C29A N28A -6.3(10) . . . . ?
C14A C1A C31A C32A -41.4(9) . . . . ?
C2A C1A C31A C32A 132.6(6) . . . . ?
C14A C1A C31A C35A 135.6(6) . . . . ?
C2A C1A C31A C35A -50.4(7) . . . . ?
C35A C31A C32A C33A 0.0 . . . . ?
C1A C31A C32A C33A 177.4(6) . . . . ?
C31A C32A C33A C34A 0.0 . . . . ?
C32A C33A C34A C35A 0.0 . . . . ?
C33A C34A C35A C31A 0.0 . . . . ?
C32A C31A C35A C34A 0.0 . . . . ?
C1A C31A C35A C34A -177.4(5) . . . . ?
C40A C36A C37A C38A 0.0 . . . . ?
C36A C37A C38A C39A 0.0 . . . . ?
C37A C38A C39A C40A 0.0 . . . . ?
C37A C36A C40A C39A 0.0 . . . . ?
C38A C39A C40A C36A 0.0 . . . . ?
C8A C7A C41A C42A 133.7(6) . . . . ?
C18A C7A C41A C42A -45.9(8) . . . . ?
C8A C7A C41A C45A -47.6(8) . . . . ?
C18A C7A C41A C45A 132.8(6) . . . . ?
C45A C41A C42A C43A 0.0 . . . . ?
C7A C41A C42A C43A 178.9(5) . . . . ?
C41A C42A C43A C44A 0.0 . . . . ?
C42A C43A C44A C45A 0.0 . . . . ?
C43A C44A C45A C41A 0.0 . . . . ?
C42A C41A C45A C44A 0.0 . . . . ?
C7A C41A C45A C44A -178.9(5) . . . . ?
C50A C46A C47A C48A 0.0 . . . . ?
C46A C47A C48A C49A 0.0 . . . . ?
C47A C48A C49A C50A 0.0 . . . . ?
C48A C49A C50A C46A 0.0 . . . . ?
C47A C46A C50A C49A 0.0 . . . . ?
C21A N23A C51A C52A -108.1(10) . . . . ?
C24A N23A C51A C52A 75.9(12) . . . . ?
N23A C51A C52A C53A 85.6(12) . . . . ?
C51A C52A C53A C54A 171.0(12) . . . . ?
C29A N28A C61A C62A 78.5(10) . . . . ?
C26A N28A C61A C62A -102.4(9) . . . . ?
N28A C61A C62A C63A 72.9(11) . . . . ?
C61A C62A C63A C64A -179.6(10) . . . . ?
C14B C1B C2B C3B 2.8(10) . . . . ?
C31B C1B C2B C3B -173.8(6) . . . . ?
C1B C2B C3B C16B 4.4(11) . . . . ?
C1B C2B C3B C21B -179.2(6) . . . . ?
C16B C4B C5B C6B 3.0(13) . . . . ?
C24B C4B C5B C6B -178.9(8) . . . . ?
C4B C5B C6B C17B -0.3(13) . . . . ?
C18B C7B C8B C9B -0.8(12) . . . . ?
C41B C7B C8B C9B -177.0(7) . . . . ?
C7B C8B C9B C20B 10.3(12) . . . . ?
C7B C8B C9B C26B -178.1(7) . . . . ?
C20B C10B C11B C12B 6.1(14) . . . . ?
C29B C10B C11B C12B -176.2(9) . . . . ?
C10B C11B C12B C13B -6.6(12) . . . . ?
C11B C12B C13B C19B 0.3(11) . . . . ?
C11B C12B C13B C14B -177.6(7) . . . . ?
C2B C1B C14B C15B -11.6(10) . . . . ?
C31B C1B C14B C15B 164.7(6) . . . . ?
C2B C1B C14B C13B 165.5(7) . . . . ?
C31B C1B C14B C13B -18.3(11) . . . . ?
C19B C13B C14B C1B 164.4(7) . . . . ?
C12B C13B C14B C1B -17.8(11) . . . . ?
C19B C13B C14B C15B -18.5(9) . . . . ?
C12B C13B C14B C15B 159.4(6) . . . . ?
C1B C14B C15B C16B 13.1(10) . . . . ?
C13B C14B C15B C16B -164.2(6) . . . . ?
C1B C14B C15B C17B -165.9(6) . . . . ?
C13B C14B C15B C17B 16.7(10) . . . . ?
C17B C15B C16B C4B -3.4(10) . . . . ?
C14B C15B C16B C4B 177.6(7) . . . . ?
C17B C15B C16B C3B 173.1(6) . . . . ?
C14B C15B C16B C3B -5.9(10) . . . . ?
C5B C4B C16B C15B -1.1(12) . . . . ?
C24B C4B C16B C15B -179.2(7) . . . . ?
C5B C4B C16B C3B -177.7(8) . . . . ?
C24B C4B C16B C3B 4.2(11) . . . . ?
C2B C3B C16B C15B -2.7(10) . . . . ?
C21B C3B C16B C15B -179.0(6) . . . . ?
C2B C3B C16B C4B 173.9(7) . . . . ?
C21B C3B C16B C4B -2.4(11) . . . . ?
C5B C6B C17B C15B -4.2(12) . . . . ?
C5B C6B C17B C18B 178.7(8) . . . . ?
C16B C15B C17B C6B 6.0(10) . . . . ?
C14B C15B C17B C6B -175.0(7) . . . . ?
C16B C15B C17B C18B -176.8(6) . . . . ?
C14B C15B C17B C18B 2.3(10) . . . . ?
C8B C7B C18B C19B -9.7(11) . . . . ?
C41B C7B C18B C19B 166.3(6) . . . . ?
C8B C7B C18B C17B 164.3(7) . . . . ?
C41B C7B C18B C17B -19.7(11) . . . . ?
C6B C17B C18B C19B 156.5(7) . . . . ?
C15B C17B C18B C19B -20.6(9) . . . . ?
C6B C17B C18B C7B -17.6(11) . . . . ?
C15B C17B C18B C7B 165.3(7) . . . . ?
C12B C13B C19B C18B -177.4(7) . . . . ?
C14B C13B C19B C18B 0.4(11) . . . . ?
C12B C13B C19B C20B 6.2(10) . . . . ?
C14B C13B C19B C20B -176.0(6) . . . . ?
C7B C18B C19B C13B -166.1(7) . . . . ?
C17B C18B C19B C13B 19.5(10) . . . . ?
C7B C18B C19B C20B 10.2(10) . . . . ?
C17B C18B C19B C20B -164.2(6) . . . . ?
C11B C10B C20B C9B 178.1(8) . . . . ?
C29B C10B C20B C9B 0.5(13) . . . . ?
C11B C10B C20B C19B 0.7(13) . . . . ?
C29B C10B C20B C19B -176.9(8) . . . . ?
C8B C9B C20B C10B 173.2(8) . . . . ?
C26B C9B C20B C10B 1.1(11) . . . . ?
C8B C9B C20B C19B -9.4(11) . . . . ?
C26B C9B C20B C19B 178.5(6) . . . . ?
C13B C19B C20B C10B -6.7(11) . . . . ?
C18B C19B C20B C10B 176.8(7) . . . . ?
C13B C19B C20B C9B 175.9(7) . . . . ?
C18B C19B C20B C9B -0.6(10) . . . . ?
C2B C3B C21B O22B -2.5(10) . . . . ?
C16B C3B C21B O22B 173.8(7) . . . . ?
C2B C3B C21B N23B -175.5(7) . . . . ?
C16B C3B C21B N23B 0.8(10) . . . . ?
O22B C21B N23B C24B -174.1(8) . . . . ?
C3B C21B N23B C24B -1.2(12) . . . . ?
O22B C21B N23B C51B 5.2(11) . . . . ?
C3B C21B N23B C51B 178.1(7) . . . . ?
C21B N23B C24B O25B -178.0(9) . . . . ?
C51B N23B C24B O25B 2.7(15) . . . . ?
C21B N23B C24B C4B 3.0(14) . . . . ?
C51B N23B C24B C4B -176.3(8) . . . . ?
C16B C4B C24B O25B 176.4(10) . . . . ?
C5B C4B C24B O25B -1.7(14) . . . . ?
C16B C4B C24B N23B -4.5(13) . . . . ?
C5B C4B C24B N23B 177.3(9) . . . . ?
C8B C9B C26B O27B 2.6(11) . . . . ?
C20B C9B C26B O27B 174.2(7) . . . . ?
C8B C9B C26B N28B -171.8(8) . . . . ?
C20B C9B C26B N28B -0.3(10) . . . . ?
O27B C26B N28B C29B -176.7(9) . . . . ?
C9B C26B N28B C29B -2.5(12) . . . . ?
O27B C26B N28B C61B 7.3(11) . . . . ?
C9B C26B N28B C61B -178.5(8) . . . . ?
C26B N28B C29B O30B 178.1(10) . . . . ?
C61B N28B C29B O30B -6.1(16) . . . . ?
C26B N28B C29B C10B 4.0(14) . . . . ?
C61B N28B C29B C10B 179.8(9) . . . . ?
C20B C10B C29B O30B -176.7(12) . . . . ?
C11B C10B C29B O30B 5.6(17) . . . . ?
C20B C10B C29B N28B -3.0(14) . . . . ?
C11B C10B C29B N28B 179.3(9) . . . . ?
C14B C1B C31B C32B -43.5(9) . . . . ?
C2B C1B C31B C32B 132.9(6) . . . . ?
C14B C1B C31B C35B 144.1(6) . . . . ?
C2B C1B C31B C35B -39.5(8) . . . . ?
C35B C31B C32B C33B 0.0 . . . . ?
C1B C31B C32B C33B -173.6(6) . . . . ?
C31B C32B C33B C34B 0.0 . . . . ?
C32B C33B C34B C35B 0.0 . . . . ?
C33B C34B C35B C31B 0.0 . . . . ?
C32B C31B C35B C34B 0.0 . . . . ?
C1B C31B C35B C34B 173.5(6) . . . . ?
C40B C36B C37B C38B 0.0 . . . . ?
C36B C37B C38B C39B 0.0 . . . . ?
C37B C38B C39B C40B 0.0 . . . . ?
C38B C39B C40B C36B 0.0 . . . . ?
C37B C36B C40B C39B 0.0 . . . . ?
C8B C7B C41B C42B 129.1(7) . . . . ?
C18B C7B C41B C42B -47.0(9) . . . . ?
C8B C7B C41B C45B -51.0(9) . . . . ?
C18B C7B C41B C45B 132.9(6) . . . . ?
C45B C41B C42B C43B 0.0 . . . . ?
C7B C41B C42B C43B 179.9(7) . . . . ?
C41B C42B C43B C44B 0.0 . . . . ?
C42B C43B C44B C45B 0.0 . . . . ?
C43B C44B C45B C41B 0.0 . . . . ?
C42B C41B C45B C44B 0.0 . . . . ?
C7B C41B C45B C44B -179.9(7) . . . . ?
C50B C46B C47B C48B 0.0 . . . . ?
C46B C47B C48B C49B 0.0 . . . . ?
C47B C48B C49B C50B 0.0 . . . . ?
C48B C49B C50B C46B 0.0 . . . . ?
C47B C46B C50B C49B 0.0 . . . . ?
C24B N23B C51B C52B 91.4(12) . . . . ?
C21B N23B C51B C52B -87.9(12) . . . . ?
N23B C51B C52B C53B -173.6(9) . . . . ?
C51B C52B C53B C54B 85.0(15) . . . . ?
C26B N28B C61B C62B -89.1(12) . . . . ?
C29B N28B C61B C62B 94.8(13) . . . . ?
N28B C61B C62B C63B -163.9(10) . . . . ?
C61B C62B C63B C64B 77.5(18) . . . . ?
